data_4334382
loop_
_publ_author_name
'Juan Gil-Rubio'
'Ver\'onica C\'amara'
'Delia Bautista'
'Jos\'e Vicente'

_publ_section_title
;
 Mono- and Dinuclear Ag(I), Au(I), and Au(III) Metallamacrocycles
 Containing N-Heterocyclic Dicarbene Ligands
;
_journal_name_full 'Inorganic Chemistry'
_journal_page_first 4071
_journal_page_last 4083
_journal_paper_doi 10.1021/ic400184p
_journal_volume 52
_journal_year 2013
_chemical_formula_sum 'C24 H32 Au2 F6 N8 O6 S2'
_chemical_formula_weight 1100.63
_chemical_name_systematic
; 
 ? 
;
_space_group_IT_number 2
_symmetry_cell_setting triclinic
_symmetry_space_group_name_Hall '-P 1'
_symmetry_space_group_name_H-M 'P -1'
_atom_sites_solution_hydrogens geom
_atom_sites_solution_primary Patterson
_atom_sites_solution_secondary difmap
_audit_creation_method SHELXL-97
_cell_angle_alpha 84.831(2)
_cell_angle_beta 86.715(2)
_cell_angle_gamma 61.664(2)
_cell_formula_units_Z 2
_cell_length_a 11.6722(12)
_cell_length_b 11.8585(12)
_cell_length_c 13.1933(13)
_cell_measurement_reflns_used 7262
_cell_measurement_temperature 100(2)
_cell_measurement_theta_max 28.62
_cell_measurement_theta_min 2.65
_cell_volume 1600.6(3)
_computing_cell_refinement 'Bruker SAINT'
_computing_data_collection 'Bruker SMART'
_computing_data_reduction 'Bruker SAINT'
_computing_molecular_graphics 'Bruker SHELXTL'
_computing_publication_material 'Bruker SHELXTL'
_computing_structure_refinement 'SHELXL-97 (Sheldrick, 1997)'
_computing_structure_solution 'SHELXS-97 (Sheldrick, 1990)'
_diffrn_ambient_temperature 100(2)
_diffrn_detector_area_resol_mean 8.26
_diffrn_measured_fraction_theta_full 0.995
_diffrn_measured_fraction_theta_max 0.908
_diffrn_measurement_device_type 'Bruker SMART APEX CCD'
_diffrn_measurement_method \w-scan
_diffrn_radiation_monochromator graphite
_diffrn_radiation_source 'fine-focus sealed tube'
_diffrn_radiation_type MoK\a
_diffrn_radiation_wavelength 0.71073
_diffrn_reflns_av_R_equivalents 0.0320
_diffrn_reflns_av_sigmaI/netI 0.0412
_diffrn_reflns_limit_h_max 15
_diffrn_reflns_limit_h_min -15
_diffrn_reflns_limit_k_max 15
_diffrn_reflns_limit_k_min -15
_diffrn_reflns_limit_l_max 17
_diffrn_reflns_limit_l_min -17
_diffrn_reflns_number 19622
_diffrn_reflns_theta_full 26.00
_diffrn_reflns_theta_max 28.69
_diffrn_reflns_theta_min 1.96
_exptl_absorpt_coefficient_mu 9.374
_exptl_absorpt_correction_T_max 0.8347
_exptl_absorpt_correction_T_min 0.6096
_exptl_absorpt_correction_type multi-scan
_exptl_absorpt_process_details SADABS
_exptl_crystal_colour colourless
_exptl_crystal_density_diffrn 2.284
_exptl_crystal_description thin-plate
_exptl_crystal_F_000 1048
_exptl_crystal_size_max 0.08
_exptl_crystal_size_mid 0.04
_exptl_crystal_size_min 0.02
_refine_diff_density_max 3.621
_refine_diff_density_min -2.037
_refine_diff_density_rms 0.221
_refine_ls_extinction_method none
_refine_ls_goodness_of_fit_ref 1.120
_refine_ls_hydrogen_treatment 'rigid methyls, others riding'
_refine_ls_matrix_type full
_refine_ls_number_parameters 437
_refine_ls_number_reflns 7500
_refine_ls_number_restraints 0
_refine_ls_restrained_S_all 1.120
_refine_ls_R_factor_all 0.0490
_refine_ls_R_factor_gt 0.0418
_refine_ls_shift/su_max 0.001
_refine_ls_shift/su_mean 0.000
_refine_ls_structure_factor_coef Fsqd
_refine_ls_weighting_details 'calc w=1/[\s^2^(Fo^2^)+(0.0412P)^2^+5.5007P] where P=(Fo^2^+2Fc^2^)/3'
_refine_ls_weighting_scheme calc
_refine_ls_wR_factor_gt 0.0884
_refine_ls_wR_factor_ref 0.0916
_reflns_number_gt 6635
_reflns_number_total 7500
_reflns_threshold_expression >2sigma(I)
_cod_data_source_file ic400184p_si_002_2.cif
_cod_data_source_block vch160bs
_cod_database_code 4334382

loop_
_symmetry_equiv_pos_as_xyz
'x, y, z'
'-x, -y, -z'

loop_
_atom_site_label
_atom_site_type_symbol
_atom_site_fract_x
_atom_site_fract_y
_atom_site_fract_z
_atom_site_U_iso_or_equiv
_atom_site_adp_type
_atom_site_occupancy
_atom_site_symmetry_multiplicity
_atom_site_calc_flag
_atom_site_refinement_flags
Au1 Au 0.45122(2) 0.99214(2) 0.149814(17) 0.01660(7) Uani 1 1 d .
Au2 Au 0.53688(2) 0.98878(2) 0.363238(17) 0.01562(7) Uani 1 1 d .
N1 N 0.6799(5) 1.0287(5) 0.0791(4) 0.0187(11) Uani 1 1 d .
N2 N 0.7441(5) 0.8280(5) 0.1049(4) 0.0187(11) Uani 1 1 d .
N3 N 0.6611(5) 0.6971(5) 0.3541(4) 0.0191(11) Uani 1 1 d .
N4 N 0.4645(5) 0.7766(5) 0.4092(4) 0.0197(11) Uani 1 1 d .
N5 N 0.5916(5) 1.2160(5) 0.3114(4) 0.0184(11) Uani 1 1 d .
N6 N 0.3910(5) 1.2789(5) 0.3478(4) 0.0180(11) Uani 1 1 d .
N7 N 0.1702(5) 1.1680(6) 0.2105(4) 0.0209(12) Uani 1 1 d .
N8 N 0.2021(6) 0.9751(6) 0.2016(4) 0.0224(12) Uani 1 1 d .
C1 C 0.6355(6) 0.9447(6) 0.1072(4) 0.0166(12) Uani 1 1 d .
C2 C 0.8136(6) 0.9658(7) 0.0565(5) 0.0223(14) Uani 1 1 d .
H2 H 0.8661 1.0048 0.0340 0.027 Uiso 1 1 calc R
C3 C 0.8524(7) 0.8402(7) 0.0730(5) 0.0252(15) Uani 1 1 d .
H3 H 0.9382 0.7722 0.0643 0.030 Uiso 1 1 calc R
C4 C 0.5958(7) 1.1673(6) 0.0639(5) 0.0222(14) Uani 1 1 d .
H4A H 0.5487 1.1869 0.0002 0.033 Uiso 1 1 calc R
H4B H 0.6491 1.2113 0.0605 0.033 Uiso 1 1 calc R
H4C H 0.5334 1.1967 0.1208 0.033 Uiso 1 1 calc R
C5 C 0.7462(7) 0.7031(7) 0.1290(5) 0.0246(14) Uani 1 1 d .
H5A H 0.7770 0.6530 0.0680 0.030 Uiso 1 1 calc R
H5B H 0.6563 0.7184 0.1448 0.030 Uiso 1 1 calc R
C6 C 0.8325(7) 0.6236(7) 0.2179(5) 0.0261(15) Uani 1 1 d .
H6A H 0.9221 0.6095 0.2024 0.031 Uiso 1 1 calc R
H6B H 0.8354 0.5385 0.2243 0.031 Uiso 1 1 calc R
C7 C 0.7890(6) 0.6833(6) 0.3198(5) 0.0221(14) Uani 1 1 d .
H7A H 0.8545 0.6291 0.3716 0.027 Uiso 1 1 calc R
H7B H 0.7848 0.7690 0.3137 0.027 Uiso 1 1 calc R
C11 C 0.5585(6) 0.8090(6) 0.3793(5) 0.0181(13) Uani 1 1 d .
C12 C 0.6304(7) 0.5981(7) 0.3680(5) 0.0252(15) Uani 1 1 d .
H12 H 0.6862 0.5109 0.3550 0.030 Uiso 1 1 calc R
C13 C 0.5071(7) 0.6472(7) 0.4034(5) 0.0248(15) Uani 1 1 d .
H13 H 0.4590 0.6020 0.4208 0.030 Uiso 1 1 calc R
C14 C 0.3335(6) 0.8686(7) 0.4427(5) 0.0215(14) Uani 1 1 d .
H14A H 0.3392 0.9289 0.4856 0.032 Uiso 1 1 calc R
H14B H 0.2928 0.8223 0.4816 0.032 Uiso 1 1 calc R
H14C H 0.2808 0.9161 0.3830 0.032 Uiso 1 1 calc R
C21 C 0.5064(6) 1.1720(6) 0.3410(4) 0.0158(12) Uani 1 1 d .
C22 C 0.5303(7) 1.3485(6) 0.3011(5) 0.0220(14) Uani 1 1 d .
H22 H 0.5698 1.4012 0.2810 0.026 Uiso 1 1 calc R
C23 C 0.4044(7) 1.3885(6) 0.3248(5) 0.0224(14) Uani 1 1 d .
H23 H 0.3374 1.4750 0.3257 0.027 Uiso 1 1 calc R
C24 C 0.7305(6) 1.1359(7) 0.2930(5) 0.0225(14) Uani 1 1 d .
H24A H 0.7796 1.1422 0.3480 0.034 Uiso 1 1 calc R
H24B H 0.7559 1.1651 0.2279 0.034 Uiso 1 1 calc R
H24C H 0.7492 1.0463 0.2906 0.034 Uiso 1 1 calc R
C25 C 0.2674(6) 1.2798(6) 0.3802(5) 0.0213(14) Uani 1 1 d .
H25A H 0.2364 1.3230 0.4445 0.026 Uiso 1 1 calc R
H25B H 0.2830 1.1902 0.3937 0.026 Uiso 1 1 calc R
C26 C 0.1612(7) 1.3487(7) 0.3001(5) 0.0254(15) Uani 1 1 d .
H26A H 0.0780 1.3573 0.3303 0.030 Uiso 1 1 calc R
H26B H 0.1501 1.4364 0.2840 0.030 Uiso 1 1 calc R
C27 C 0.1866(6) 1.2834(6) 0.2014(5) 0.0216(14) Uani 1 1 d .
H27A H 0.1266 1.3453 0.1492 0.026 Uiso 1 1 calc R
H27B H 0.2766 1.2599 0.1775 0.026 Uiso 1 1 calc R
C31 C 0.2644(6) 1.0472(6) 0.1902(4) 0.0179(13) Uani 1 1 d .
C32 C 0.0542(7) 1.1681(7) 0.2352(5) 0.0255(15) Uani 1 1 d .
H32 H -0.0252 1.2400 0.2530 0.031 Uiso 1 1 calc R
C33 C 0.0734(7) 1.0485(7) 0.2298(5) 0.0260(15) Uani 1 1 d .
H33 H 0.0105 1.0194 0.2428 0.031 Uiso 1 1 calc R
C34 C 0.2611(7) 0.8383(7) 0.1878(5) 0.0251(15) Uani 1 1 d .
H34A H 0.2246 0.8250 0.1277 0.038 Uiso 1 1 calc R
H34B H 0.2430 0.7942 0.2480 0.038 Uiso 1 1 calc R
H34C H 0.3554 0.8036 0.1783 0.038 Uiso 1 1 calc R
C98 C 1.0096(7) 0.1816(7) 0.5699(6) 0.0282(16) Uani 1 1 d .
F4 F 1.1197(4) 0.1579(5) 0.5189(4) 0.0472(13) Uani 1 1 d .
F5 F 0.9899(5) 0.0811(4) 0.5670(4) 0.0415(11) Uani 1 1 d .
F6 F 1.0311(5) 0.1878(5) 0.6679(4) 0.0403(11) Uani 1 1 d .
S2 S 0.87199(17) 0.32882(16) 0.52152(14) 0.0243(4) Uani 1 1 d .
O4 O 0.9129(6) 0.4240(5) 0.5253(5) 0.0473(16) Uani 1 1 d .
O5 O 0.8554(6) 0.2990(6) 0.4219(4) 0.0442(15) Uani 1 1 d .
O6 O 0.7706(5) 0.3390(5) 0.5931(4) 0.0355(13) Uani 1 1 d .
C99 C 0.2880(8) 0.5519(7) 0.0594(6) 0.0307(16) Uani 1 1 d .
F1 F 0.3870(4) 0.5775(4) 0.0684(4) 0.0408(11) Uani 1 1 d .
F2 F 0.2176(5) 0.5808(5) 0.1444(3) 0.0474(13) Uani 1 1 d .
F3 F 0.3407(5) 0.4246(4) 0.0537(4) 0.0458(13) Uani 1 1 d .
S1 S 0.18863(17) 0.63998(17) -0.05046(13) 0.0223(3) Uani 1 1 d .
O1 O 0.2759(6) 0.5956(6) -0.1363(4) 0.0408(14) Uani 1 1 d .
O2 O 0.0889(5) 0.6013(5) -0.0427(4) 0.0303(11) Uani 1 1 d .
O3 O 0.1459(5) 0.7713(5) -0.0286(4) 0.0304(12) Uani 1 1 d .

loop_
_atom_site_aniso_label
_atom_site_aniso_U_11
_atom_site_aniso_U_22
_atom_site_aniso_U_33
_atom_site_aniso_U_23
_atom_site_aniso_U_13
_atom_site_aniso_U_12
Au1 0.01495(13) 0.01788(13) 0.01550(12) -0.00306(9) -0.00160(9) -0.00608(10)
Au2 0.01572(13) 0.01352(12) 0.01613(13) -0.00244(9) -0.00316(9) -0.00517(10)
N1 0.019(3) 0.021(3) 0.012(2) -0.003(2) 0.000(2) -0.005(2)
N2 0.018(3) 0.016(3) 0.018(3) -0.004(2) -0.003(2) -0.004(2)
N3 0.015(3) 0.018(3) 0.024(3) -0.001(2) -0.007(2) -0.007(2)
N4 0.017(3) 0.024(3) 0.019(3) -0.002(2) -0.006(2) -0.009(2)
N5 0.019(3) 0.019(3) 0.017(3) -0.007(2) -0.002(2) -0.007(2)
N6 0.018(3) 0.015(3) 0.018(3) -0.003(2) -0.004(2) -0.005(2)
N7 0.017(3) 0.029(3) 0.017(3) -0.003(2) -0.002(2) -0.011(3)
N8 0.022(3) 0.028(3) 0.017(3) -0.004(2) -0.001(2) -0.012(3)
C1 0.018(3) 0.018(3) 0.010(3) -0.007(2) -0.003(2) -0.004(3)
C2 0.016(3) 0.030(4) 0.015(3) -0.006(3) 0.002(2) -0.005(3)
C3 0.013(3) 0.029(4) 0.027(4) -0.006(3) 0.001(3) -0.004(3)
C4 0.027(4) 0.015(3) 0.022(3) 0.001(3) -0.004(3) -0.008(3)
C5 0.024(4) 0.020(3) 0.028(4) -0.005(3) -0.004(3) -0.009(3)
C6 0.022(4) 0.018(3) 0.034(4) -0.005(3) 0.000(3) -0.005(3)
C7 0.019(3) 0.014(3) 0.029(4) 0.000(3) -0.003(3) -0.004(3)
C11 0.021(3) 0.021(3) 0.012(3) -0.005(2) -0.005(2) -0.008(3)
C12 0.026(4) 0.014(3) 0.033(4) 0.000(3) -0.009(3) -0.007(3)
C13 0.029(4) 0.022(3) 0.028(4) 0.003(3) -0.007(3) -0.016(3)
C14 0.019(3) 0.032(4) 0.013(3) -0.007(3) 0.002(2) -0.011(3)
C21 0.017(3) 0.018(3) 0.012(3) -0.004(2) -0.005(2) -0.007(3)
C22 0.026(4) 0.017(3) 0.023(3) -0.004(3) -0.003(3) -0.010(3)
C23 0.026(4) 0.015(3) 0.023(3) -0.001(3) -0.005(3) -0.006(3)
C24 0.020(3) 0.023(3) 0.025(3) -0.007(3) -0.003(3) -0.010(3)
C25 0.021(3) 0.020(3) 0.020(3) -0.004(3) 0.001(3) -0.007(3)
C26 0.020(3) 0.022(4) 0.027(4) -0.002(3) -0.002(3) -0.005(3)
C27 0.015(3) 0.022(3) 0.023(3) -0.001(3) -0.003(3) -0.004(3)
C31 0.023(3) 0.027(3) 0.007(3) -0.009(2) 0.004(2) -0.013(3)
C32 0.014(3) 0.028(4) 0.031(4) -0.005(3) 0.005(3) -0.007(3)
C33 0.017(3) 0.035(4) 0.025(4) 0.001(3) -0.007(3) -0.011(3)
C34 0.027(4) 0.028(4) 0.023(3) -0.005(3) 0.002(3) -0.015(3)
C98 0.020(3) 0.028(4) 0.036(4) -0.001(3) -0.001(3) -0.011(3)
F4 0.024(2) 0.047(3) 0.056(3) 0.000(2) 0.010(2) -0.006(2)
F5 0.043(3) 0.021(2) 0.058(3) -0.002(2) -0.010(2) -0.013(2)
F6 0.040(3) 0.049(3) 0.036(3) 0.003(2) -0.016(2) -0.024(2)
S2 0.0213(8) 0.0189(8) 0.0286(9) -0.0051(7) 0.0015(7) -0.0059(7)
O4 0.042(4) 0.026(3) 0.078(5) 0.003(3) -0.004(3) -0.021(3)
O5 0.043(4) 0.034(3) 0.032(3) -0.005(3) -0.009(3) 0.002(3)
O6 0.027(3) 0.028(3) 0.051(3) -0.012(3) 0.010(3) -0.012(2)
C99 0.031(4) 0.019(4) 0.035(4) 0.001(3) -0.007(3) -0.007(3)
F1 0.032(3) 0.029(2) 0.058(3) 0.003(2) -0.021(2) -0.011(2)
F2 0.064(4) 0.048(3) 0.026(2) 0.001(2) -0.001(2) -0.024(3)
F3 0.047(3) 0.017(2) 0.062(3) 0.002(2) -0.021(3) -0.005(2)
S1 0.0205(8) 0.0214(8) 0.0238(8) -0.0024(6) -0.0015(7) -0.0085(7)
O1 0.037(3) 0.055(4) 0.028(3) -0.008(3) 0.007(2) -0.019(3)
O2 0.024(3) 0.027(3) 0.041(3) -0.007(2) 0.001(2) -0.012(2)
O3 0.029(3) 0.022(3) 0.039(3) 0.002(2) -0.011(2) -0.011(2)

loop_
_atom_type_symbol
_atom_type_description
_atom_type_scat_dispersion_real
_atom_type_scat_dispersion_imag
_atom_type_scat_source
C C 0.0033 0.0016 'International Tables Vol C Tables 4.2.6.8 and 6.1.1.4'
H H 0.0000 0.0000 'International Tables Vol C Tables 4.2.6.8 and 6.1.1.4'
N N 0.0061 0.0033 'International Tables Vol C Tables 4.2.6.8 and 6.1.1.4'
O O 0.0106 0.0060 'International Tables Vol C Tables 4.2.6.8 and 6.1.1.4'
S S 0.1246 0.1234 'International Tables Vol C Tables 4.2.6.8 and 6.1.1.4'
F F 0.0171 0.0103 'International Tables Vol C Tables 4.2.6.8 and 6.1.1.4'
Au Au -2.0133 8.8022 'International Tables Vol C Tables 4.2.6.8 and 6.1.1.4'

loop_
_geom_angle_atom_site_label_1
_geom_angle_atom_site_label_2
_geom_angle_atom_site_label_3
_geom_angle
C1 Au1 C31 177.6(3)
C1 Au1 Au2 85.72(17)
C31 Au1 Au2 94.81(17)
C11 Au2 C21 176.5(2)
C11 Au2 Au1 84.63(17)
C21 Au2 Au1 92.30(16)
C1 N1 C2 111.4(6)
C1 N1 C4 123.6(6)
C2 N1 C4 124.6(6)
C1 N2 C3 111.6(6)
C1 N2 C5 124.9(6)
C3 N2 C5 123.4(6)
C11 N3 C12 110.7(6)
C11 N3 C7 124.3(5)
C12 N3 C7 125.0(6)
C11 N4 C13 111.6(6)
C11 N4 C14 123.8(6)
C13 N4 C14 124.5(6)
C21 N5 C22 111.2(5)
C21 N5 C24 125.2(5)
C22 N5 C24 123.6(6)
C21 N6 C23 111.1(5)
C21 N6 C25 124.6(5)
C23 N6 C25 124.2(6)
C31 N7 C32 110.4(6)
C31 N7 C27 125.5(5)
C32 N7 C27 124.0(6)
C31 N8 C33 110.9(6)
C31 N8 C34 125.5(6)
C33 N8 C34 123.6(6)
N1 C1 N2 103.8(5)
N1 C1 Au1 125.1(5)
N2 C1 Au1 131.1(5)
C3 C2 N1 106.4(6)
C2 C3 N2 106.8(6)
N2 C5 C6 114.0(6)
C5 C6 C7 114.7(6)
N3 C7 C6 112.6(6)
N4 C11 N3 104.2(5)
N4 C11 Au2 125.9(5)
N3 C11 Au2 129.6(5)
C13 C12 N3 107.5(6)
C12 C13 N4 105.9(6)
N6 C21 N5 104.4(5)
N6 C21 Au2 126.1(5)
N5 C21 Au2 129.3(5)
C23 C22 N5 106.8(6)
C22 C23 N6 106.5(6)
N6 C25 C26 112.5(5)
C27 C26 C25 115.4(6)
N7 C27 C26 113.7(5)
N8 C31 N7 104.3(5)
N8 C31 Au1 128.4(5)
N7 C31 Au1 127.3(5)
C33 C32 N7 107.5(6)
C32 C33 N8 107.0(6)
F5 C98 F4 108.3(6)
F5 C98 F6 106.4(6)
F4 C98 F6 106.5(6)
F5 C98 S2 111.9(5)
F4 C98 S2 112.4(5)
F6 C98 S2 111.1(5)
O4 S2 O6 115.1(4)
O4 S2 O5 116.5(4)
O6 S2 O5 113.8(4)
O4 S2 C98 104.1(4)
O6 S2 C98 101.8(3)
O5 S2 C98 102.9(3)
F2 C99 F1 107.7(6)
F2 C99 F3 107.3(6)
F1 C99 F3 106.6(6)
F2 C99 S1 110.9(5)
F1 C99 S1 112.3(5)
F3 C99 S1 111.7(5)
O2 S1 O1 114.9(3)
O2 S1 O3 115.0(3)
O1 S1 O3 115.7(3)
O2 S1 C99 102.3(3)
O1 S1 C99 104.6(4)
O3 S1 C99 101.6(3)

loop_
_geom_bond_atom_site_label_1
_geom_bond_atom_site_label_2
_geom_bond_distance
Au1 C1 2.007(6)
Au1 C31 2.011(6)
Au1 Au2 3.0322(4)
Au2 C11 2.017(6)
Au2 C21 2.024(6)
N1 C1 1.342(8)
N1 C2 1.401(8)
N1 C4 1.462(8)
N2 C1 1.364(8)
N2 C3 1.378(8)
N2 C5 1.476(8)
N3 C11 1.354(8)
N3 C12 1.376(8)
N3 C7 1.471(8)
N4 C11 1.353(8)
N4 C13 1.379(9)
N4 C14 1.466(8)
N5 C21 1.351(8)
N5 C22 1.380(8)
N5 C24 1.458(8)
N6 C21 1.347(8)
N6 C23 1.387(8)
N6 C25 1.476(8)
N7 C31 1.369(9)
N7 C32 1.375(8)
N7 C27 1.463(9)
N8 C31 1.355(8)
N8 C33 1.381(9)
N8 C34 1.455(9)
C2 C3 1.336(10)
C5 C6 1.521(10)
C6 C7 1.522(10)
C12 C13 1.343(10)
C22 C23 1.340(9)
C25 C26 1.534(9)
C26 C27 1.517(9)
C32 C33 1.334(10)
C98 F5 1.320(8)
C98 F4 1.332(8)
C98 F6 1.346(9)
C98 S2 1.814(8)
S2 O4 1.424(6)
S2 O6 1.436(5)
S2 O5 1.437(6)
C99 F2 1.322(9)
C99 F1 1.340(9)
C99 F3 1.341(8)
C99 S1 1.818(8)
S1 O2 1.435(5)
S1 O1 1.437(6)
S1 O3 1.443(5)

loop_
_geom_hbond_atom_site_label_D
_geom_hbond_atom_site_label_H
_geom_hbond_atom_site_label_A
_geom_hbond_distance_DH
_geom_hbond_distance_HA
_geom_hbond_distance_DA
_geom_hbond_angle_DHA
_geom_hbond_site_symmetry_A
C14 H14C N8 0.98 2.53 3.472(9) 161.1 .
C12 H12 O5 0.95 2.47 3.301(9) 146.6 .
C34 H34A O3 0.98 2.55 3.529(9) 175.1 .
C3 H3 O2 0.95 2.46 3.293(9) 146.6 1_655
C4 H4B O3 0.98 2.51 3.420(9) 155.0 2_675
C23 H23 O6 0.95 2.29 3.146(9) 149.9 2_676
C34 H34B O6 0.98 2.55 3.527(9) 172.2 2_666
